data_2214381
loop_
_publ_author_name
'Fan-Yong Yan'

_publ_section_title
;
 2-Chloro-4,6-bis(1,1,3,3-tetramethylbutylamino)-<i>s</i>-triazine
;
_journal_coeditor_code RN2026
_journal_issue 7
_journal_name_full 'Acta Crystallographica Section E'
_journal_page_first o3327
_journal_page_last o3327
_journal_paper_doi 10.1107/S1600536807030334
_journal_volume 63
_journal_year 2007
_chemical_formula_iupac 'C19 H36 Cl N5'
_chemical_formula_moiety 'C19 H36 Cl N5'
_chemical_formula_sum 'C19 H36 Cl N5'
_chemical_formula_weight 369.98
_chemical_melting_point .154E-153
_chemical_name_systematic
;
2-Chloro-4,6-bis(1,1,3,3-tetramethylbutylamino)-s-triazine
;
_space_group_IT_number 61
_symmetry_cell_setting orthorhombic
_symmetry_space_group_name_Hall '-P 2ac 2ab'
_symmetry_space_group_name_H-M 'P b c a'
_atom_sites_solution_hydrogens geom
_atom_sites_solution_primary direct
_atom_sites_solution_secondary difmap
_audit_creation_method SHELXL97
_cell_angle_alpha 90.00
_cell_angle_beta 90.00
_cell_angle_gamma 90.00
_cell_formula_units_Z 8
_cell_length_a 11.9729(18)
_cell_length_b 16.584(2)
_cell_length_c 22.581(4)
_cell_measurement_reflns_used 2903
_cell_measurement_temperature 294(2)
_cell_measurement_theta_max 21.20
_cell_measurement_theta_min 2.28
_cell_volume 4483.7(12)
_computing_cell_refinement SMART
_computing_data_collection 'SMART (Bruker, 1997)'
_computing_data_reduction 'SAINT (Bruker, 1997)'
_computing_molecular_graphics 'SHELXTL (Bruker, 1997)'
_computing_publication_material SHELXTL
_computing_structure_refinement 'SHELXL97 (Sheldrick, 1997)'
_computing_structure_solution 'SHELXS97 (Sheldrick, 1997)'
_diffrn_ambient_temperature 294(2)
_diffrn_measured_fraction_theta_full 0.987
_diffrn_measured_fraction_theta_max 0.987
_diffrn_measurement_device_type 'Bruker SMART CCD area-detector'
_diffrn_measurement_method '\f and \w'
_diffrn_radiation_monochromator graphite
_diffrn_radiation_source 'fine-focus sealed tube'
_diffrn_radiation_type MoK\a
_diffrn_radiation_wavelength 0.71073
_diffrn_reflns_av_R_equivalents 0.0864
_diffrn_reflns_av_sigmaI/netI 0.0598
_diffrn_reflns_limit_h_max 14
_diffrn_reflns_limit_h_min -10
_diffrn_reflns_limit_k_max 19
_diffrn_reflns_limit_k_min -16
_diffrn_reflns_limit_l_max 26
_diffrn_reflns_limit_l_min -26
_diffrn_reflns_number 21444
_diffrn_reflns_theta_full 25.02
_diffrn_reflns_theta_max 25.02
_diffrn_reflns_theta_min 1.80
_exptl_absorpt_coefficient_mu 0.181
_exptl_absorpt_correction_T_max 0.9821
_exptl_absorpt_correction_T_min 0.9612
_exptl_absorpt_correction_type multi-scan
_exptl_absorpt_process_details '(SADABS; Sheldrick, 1996)'
_exptl_crystal_colour colorless
_exptl_crystal_density_diffrn 1.096
_exptl_crystal_density_method 'not measured'
_exptl_crystal_description block
_exptl_crystal_F_000 1616
_exptl_crystal_size_max 0.22
_exptl_crystal_size_mid 0.18
_exptl_crystal_size_min 0.10
_refine_diff_density_max 0.205
_refine_diff_density_min -0.231
_refine_ls_extinction_method none
_refine_ls_goodness_of_fit_ref 1.038
_refine_ls_hydrogen_treatment constr
_refine_ls_matrix_type full
_refine_ls_number_parameters 282
_refine_ls_number_reflns 3904
_refine_ls_number_restraints 120
_refine_ls_restrained_S_all 1.048
_refine_ls_R_factor_all 0.1263
_refine_ls_R_factor_gt 0.0489
_refine_ls_shift/su_max 0.001
_refine_ls_shift/su_mean 0.000
_refine_ls_structure_factor_coef Fsqd
_refine_ls_weighting_details 'calc w=1/[\s^2^(Fo^2^)+(0.0711P)^2^+1.3408P] where P=(Fo^2^+2Fc^2^)/3'
_refine_ls_weighting_scheme calc
_refine_ls_wR_factor_gt 0.1159
_refine_ls_wR_factor_ref 0.1633
_reflns_number_gt 1999
_reflns_number_total 3904
_reflns_threshold_expression I>2\s(I)
_cod_data_source_file rn2026.cif
_cod_data_source_block I
_cod_depositor_comments
;
The following automatic conversions were performed:
'_symmetry_cell_setting' value 'Orthorhombic' changed to 'orthorhombic'
according to '/home/saulius/struct/CIF-dictionaries/cif_core.dic'
dictionary named 'cif_core.dic' version 2.4.1 from 2010-06-29.

Automatic conversion script
Id: cif_fix_enum 1527 2010-12-29 10:47:43Z saulius 

The following automatic conversions were performed:

'_symmetry_cell_setting' value 'Orthorhombic' changed to
'orthorhombic' according to
/home/saulius/struct/CIF-dictionaries/cif_core.dic dictionary named
'cif_core.dic' version 2.4.1 from 2010-06-29.

Automatic conversion script
Id: cif_fix_values 1715 2011-07-08 13:25:40Z adriana 
;
_cod_original_cell_volume 4483.6(12)
_cod_database_code 2214381

loop_
_symmetry_equiv_pos_as_xyz
'x, y, z'
'-x+1/2, -y, z+1/2'
'-x, y+1/2, -z+1/2'
'x+1/2, -y+1/2, -z'
'-x, -y, -z'
'x-1/2, y, -z-1/2'
'x, -y-1/2, z-1/2'
'-x-1/2, y-1/2, z'

loop_
_atom_site_type_symbol
_atom_site_label
_atom_site_fract_x
_atom_site_fract_y
_atom_site_fract_z
_atom_site_U_iso_or_equiv
_atom_site_adp_type
_atom_site_calc_flag
_atom_site_refinement_flags
_atom_site_occupancy
_atom_site_disorder_assembly
_atom_site_disorder_group
Cl Cl1 0.06499(7) 0.22660(5) 0.33227(4) 0.0512(3) Uani d . 1 . .
N N1 0.0743(2) 0.08356(15) 0.16893(10) 0.0354(6) Uani d . 1 . .
N N3 0.1692(2) 0.14722(15) 0.25042(11) 0.0367(6) Uani d . 1 . .
N N2 -0.0295(2) 0.14834(16) 0.24687(11) 0.0384(7) Uani d . 1 . .
N N4 -0.1201(2) 0.08910(16) 0.16998(11) 0.0438(7) Uani d . 1 . .
H H4 -0.1780 0.1006 0.1908 0.053 Uiso calc R 1 . .
N N5 0.2677(2) 0.08484(14) 0.17770(11) 0.0365(6) Uani d . 1 . .
H H5 0.3233 0.1024 0.1981 0.044 Uiso calc R 1 . .
C C1 -0.0220(3) 0.10610(18) 0.19509(13) 0.0349(7) Uani d . 1 . .
C C2 0.0689(3) 0.16651(17) 0.26901(13) 0.0347(7) Uani d . 1 . .
C C3 0.1671(2) 0.10456(17) 0.19841(13) 0.0328(7) Uani d . 1 . .
C C4 -0.1430(3) 0.0532(2) 0.11131(15) 0.0491(9) Uani d . 1 . .
C C5 -0.0922(3) -0.0317(2) 0.10735(18) 0.0696(12) Uani d . 1 . .
H H5A -0.0122 -0.0279 0.1086 0.104 Uiso calc R 1 . .
H H5B -0.1147 -0.0566 0.0709 0.104 Uiso calc R 1 . .
H H5C -0.1179 -0.0636 0.1401 0.104 Uiso calc R 1 . .
C C6 -0.2708(3) 0.0443(3) 0.10853(16) 0.0620(11) Uani d . 1 . .
H H6A -0.3049 0.0966 0.1106 0.093 Uiso calc R 1 . .
H H6B -0.2959 0.0120 0.1412 0.093 Uiso calc R 1 . .
H H6C -0.2914 0.0187 0.0720 0.093 Uiso calc R 1 . .
C C7 -0.0953(3) 0.1046(3) 0.06081(16) 0.0636(11) Uani d . 1 A .
H H7A -0.0148 0.1034 0.0657 0.076 Uiso calc R 1 . .
H H7B -0.1110 0.0752 0.0246 0.076 Uiso calc R 1 . .
C C8 -0.1256(3) 0.1924(3) 0.04815(17) 0.0746(12) Uani d D 1 . .
C C9 -0.1280(13) 0.2466(7) 0.1047(4) 0.082(3) Uani d PDU 0.61(3) A 1
H H9A -0.1479 0.3007 0.0938 0.124 Uiso calc PR 0.61(3) A 1
H H9B -0.0555 0.2467 0.1229 0.124 Uiso calc PR 0.61(3) A 1
H H9C -0.1820 0.2258 0.1321 0.124 Uiso calc PR 0.61(3) A 1
C C10 -0.0428(10) 0.2347(12) 0.0057(7) 0.105(4) Uani d PDU 0.61(3) A 1
H H10A -0.0659 0.2895 -0.0003 0.157 Uiso calc PR 0.61(3) A 1
H H10B -0.0419 0.2069 -0.0316 0.157 Uiso calc PR 0.61(3) A 1
H H10C 0.0306 0.2339 0.0227 0.157 Uiso calc PR 0.61(3) A 1
C C11 -0.2464(7) 0.1932(10) 0.0228(6) 0.068(3) Uani d PDU 0.61(3) A 1
H H11A -0.2684 0.2478 0.0147 0.103 Uiso calc PR 0.61(3) A 1
H H11B -0.2966 0.1701 0.0513 0.103 Uiso calc PR 0.61(3) A 1
H H11C -0.2487 0.1623 -0.0131 0.103 Uiso calc PR 0.61(3) A 1
C C9' -0.079(3) 0.2461(13) 0.0978(9) 0.105(6) Uani d PDU 0.39(3) A 2
H H9'A -0.0983 0.3013 0.0902 0.158 Uiso calc PR 0.39(3) A 2
H H9'B 0.0010 0.2409 0.0991 0.158 Uiso calc PR 0.39(3) A 2
H H9'C -0.1099 0.2296 0.1351 0.158 Uiso calc PR 0.39(3) A 2
C C10' -0.0550(16) 0.2007(15) -0.0096(7) 0.080(5) Uani d PDU 0.39(3) A 2
H H10D -0.0634 0.2541 -0.0254 0.119 Uiso calc PR 0.39(3) A 2
H H10E -0.0803 0.1620 -0.0382 0.119 Uiso calc PR 0.39(3) A 2
H H10F 0.0223 0.1910 -0.0007 0.119 Uiso calc PR 0.39(3) A 2
C C11' -0.2416(12) 0.2242(16) 0.0303(12) 0.082(6) Uani d PDU 0.39(3) A 2
H H11D -0.2384 0.2817 0.0256 0.123 Uiso calc PR 0.39(3) A 2
H H11E -0.2948 0.2109 0.0605 0.123 Uiso calc PR 0.39(3) A 2
H H11F -0.2638 0.1998 -0.0065 0.123 Uiso calc PR 0.39(3) A 2
C C12 0.2972(3) 0.03718(19) 0.12475(14) 0.0412(8) Uani d . 1 . .
C C13 0.4244(3) 0.0404(2) 0.11983(18) 0.0630(11) Uani d . 1 . .
H H13A 0.4483 0.0956 0.1179 0.095 Uiso calc R 1 . .
H H13B 0.4478 0.0127 0.0846 0.095 Uiso calc R 1 . .
H H13C 0.4572 0.0150 0.1539 0.095 Uiso calc R 1 . .
C C14 0.2474(3) 0.0762(2) 0.06931(14) 0.0589(10) Uani d . 1 . .
H H14A 0.2739 0.1306 0.0660 0.088 Uiso calc R 1 . .
H H14B 0.1674 0.0763 0.0722 0.088 Uiso calc R 1 . .
H H14C 0.2697 0.0461 0.0350 0.088 Uiso calc R 1 . .
C C15 0.2529(3) -0.05055(19) 0.12883(15) 0.0472(9) Uani d . 1 B .
H H15A 0.1725 -0.0471 0.1243 0.057 Uiso calc R 1 . .
H H15B 0.2806 -0.0782 0.0939 0.057 Uiso calc R 1 . .
C C16 0.2736(3) -0.1075(2) 0.18095(17) 0.0587(10) Uani d D 1 . .
C C17 0.1935(7) -0.0847(4) 0.2326(3) 0.089(2) Uani d PDU 0.758(9) B 3
H H17A 0.2063 -0.1200 0.2656 0.133 Uiso calc PR 0.758(9) B 3
H H17B 0.1175 -0.0899 0.2196 0.133 Uiso calc PR 0.758(9) B 3
H H17C 0.2072 -0.0299 0.2445 0.133 Uiso calc PR 0.758(9) B 3
C C18 0.3921(5) -0.1080(4) 0.2060(3) 0.092(2) Uani d PDU 0.758(9) B 3
H H18A 0.4437 -0.1229 0.1754 0.138 Uiso calc PR 0.758(9) B 3
H H18B 0.3966 -0.1461 0.2379 0.138 Uiso calc PR 0.758(9) B 3
H H18C 0.4103 -0.0551 0.2204 0.138 Uiso calc PR 0.758(9) B 3
C C19 0.2426(7) -0.1919(3) 0.1590(4) 0.088(2) Uani d PDU 0.758(9) B 3
H H19A 0.2918 -0.2072 0.1274 0.132 Uiso calc PR 0.758(9) B 3
H H19B 0.1669 -0.1917 0.1450 0.132 Uiso calc PR 0.758(9) B 3
H H19C 0.2496 -0.2297 0.1910 0.132 Uiso calc PR 0.758(9) B 3
C C17' 0.277(2) -0.0737(11) 0.2437(5) 0.081(6) Uani d PDU 0.242(9) B 4
H H17D 0.3526 -0.0601 0.2538 0.122 Uiso calc PR 0.242(9) B 4
H H17E 0.2495 -0.1135 0.2709 0.122 Uiso calc PR 0.242(9) B 4
H H17F 0.2312 -0.0263 0.2459 0.122 Uiso calc PR 0.242(9) B 4
C C18' 0.3859(13) -0.1499(13) 0.1679(11) 0.094(6) Uani d PDU 0.242(9) B 4
H H18D 0.3987 -0.1507 0.1259 0.141 Uiso calc PR 0.242(9) B 4
H H18E 0.3833 -0.2042 0.1826 0.141 Uiso calc PR 0.242(9) B 4
H H18F 0.4454 -0.1212 0.1871 0.141 Uiso calc PR 0.242(9) B 4
C C19' 0.1904(18) -0.1786(12) 0.1821(11) 0.086(7) Uani d PDU 0.242(9) B 4
H H19D 0.2102 -0.2168 0.1519 0.129 Uiso calc PR 0.242(9) B 4
H H19E 0.1163 -0.1588 0.1748 0.129 Uiso calc PR 0.242(9) B 4
H H19F 0.1929 -0.2042 0.2201 0.129 Uiso calc PR 0.242(9) B 4

loop_
_atom_site_aniso_label
_atom_site_aniso_U_11
_atom_site_aniso_U_22
_atom_site_aniso_U_33
_atom_site_aniso_U_12
_atom_site_aniso_U_13
_atom_site_aniso_U_23
Cl1 0.0463(5) 0.0593(6) 0.0481(5) 0.0011(4) -0.0006(4) -0.0154(4)
N1 0.0265(14) 0.0436(15) 0.0361(14) 0.0013(12) -0.0037(13) -0.0017(12)
N3 0.0291(15) 0.0418(15) 0.0391(15) -0.0026(12) -0.0005(12) -0.0017(13)
N2 0.0276(14) 0.0516(17) 0.0360(15) 0.0011(12) -0.0020(12) -0.0026(13)
N4 0.0255(14) 0.0683(19) 0.0375(15) -0.0001(13) -0.0035(13) -0.0078(14)
N5 0.0265(14) 0.0413(15) 0.0418(16) -0.0019(12) 0.0007(12) -0.0049(12)
C1 0.0309(17) 0.0409(18) 0.0329(17) -0.0001(15) -0.0005(15) 0.0063(15)
C2 0.0345(18) 0.0383(18) 0.0312(16) -0.0006(16) 0.0012(16) 0.0001(14)
C3 0.0318(18) 0.0301(17) 0.0364(18) -0.0003(14) -0.0004(15) 0.0055(15)
C4 0.0330(19) 0.071(3) 0.044(2) 0.0026(18) -0.0087(16) -0.0126(18)
C5 0.053(3) 0.076(3) 0.080(3) 0.007(2) -0.008(2) -0.031(2)
C6 0.035(2) 0.096(3) 0.055(2) -0.002(2) -0.0122(18) -0.018(2)
C7 0.039(2) 0.108(3) 0.044(2) 0.007(2) -0.0056(17) -0.002(2)
C8 0.061(3) 0.106(4) 0.056(3) -0.002(3) -0.007(2) 0.026(3)
C9 0.070(7) 0.066(5) 0.111(6) -0.007(5) -0.021(5) 0.023(4)
C10 0.087(6) 0.120(8) 0.107(7) -0.013(6) 0.014(5) 0.035(6)
C11 0.063(5) 0.075(7) 0.067(5) 0.024(4) -0.011(4) 0.009(5)
C9' 0.110(10) 0.092(8) 0.113(8) -0.014(8) -0.013(8) 0.005(7)
C10' 0.068(7) 0.085(9) 0.086(8) -0.007(6) 0.005(6) 0.029(6)
C11' 0.074(7) 0.084(10) 0.088(8) 0.007(6) 0.004(6) 0.006(8)
C12 0.0330(18) 0.0426(19) 0.048(2) 0.0004(15) 0.0044(16) -0.0034(16)
C13 0.039(2) 0.071(3) 0.080(3) -0.004(2) 0.022(2) -0.023(2)
C14 0.069(3) 0.067(3) 0.041(2) -0.001(2) 0.0097(19) 0.0026(19)
C15 0.0397(19) 0.044(2) 0.058(2) 0.0040(16) -0.0058(17) -0.0059(17)
C16 0.063(3) 0.043(2) 0.071(3) 0.0043(19) -0.010(2) 0.0045(19)
C17 0.115(6) 0.074(4) 0.077(4) 0.009(4) 0.017(4) 0.035(3)
C18 0.087(4) 0.092(5) 0.098(5) 0.010(4) -0.039(4) 0.018(4)
C19 0.113(6) 0.052(3) 0.100(5) -0.013(4) -0.011(4) -0.001(3)
C17' 0.096(10) 0.074(8) 0.074(8) 0.004(8) -0.009(8) 0.019(7)
C18' 0.090(9) 0.087(9) 0.105(10) 0.007(8) -0.013(8) 0.013(8)
C19' 0.098(10) 0.068(9) 0.093(10) -0.014(8) 0.004(8) -0.008(7)

loop_
_atom_type_symbol
_atom_type_description
_atom_type_scat_dispersion_real
_atom_type_scat_dispersion_imag
_atom_type_scat_source
C C 0.0033 0.0016 'International Tables Vol C Tables 4.2.6.8 and 6.1.1.4'
H H 0.0000 0.0000 'International Tables Vol C Tables 4.2.6.8 and 6.1.1.4'
N N 0.0061 0.0033 'International Tables Vol C Tables 4.2.6.8 and 6.1.1.4'
Cl Cl 0.1484 0.1585 'International Tables Vol C Tables 4.2.6.8 and 6.1.1.4'

loop_
_geom_angle_atom_site_label_1
_geom_angle_atom_site_label_2
_geom_angle_atom_site_label_3
_geom_angle
C3 N1 C1 114.8(2)
C2 N3 C3 112.5(2)
C2 N2 C1 112.6(3)
C1 N4 C4 129.0(3)
C1 N4 H4 115.5
C4 N4 H4 115.5
C3 N5 C12 129.2(3)
C3 N5 H5 115.4
C12 N5 H5 115.4
N4 C1 N1 120.5(3)
N4 C1 N2 114.5(3)
N1 C1 N2 125.0(3)
N3 C2 N2 130.0(3)
N3 C2 Cl1 115.3(2)
N2 C2 Cl1 114.8(2)
N5 C3 N1 120.7(3)
N5 C3 N3 114.2(3)
N1 C3 N3 125.1(3)
N4 C4 C7 111.9(3)
N4 C4 C5 110.3(3)
C7 C4 C5 108.5(3)
N4 C4 C6 105.1(3)
C7 C4 C6 113.2(3)
C5 C4 C6 107.7(3)
C4 C5 H5A 109.5
C4 C5 H5B 109.5
H5A C5 H5B 109.5
C4 C5 H5C 109.5
H5A C5 H5C 109.5
H5B C5 H5C 109.5
C4 C6 H6A 109.5
C4 C6 H6B 109.5
H6A C6 H6B 109.5
C4 C6 H6C 109.5
H6A C6 H6C 109.5
H6B C6 H6C 109.5
C8 C7 C4 125.4(3)
C8 C7 H7A 106.0
C4 C7 H7A 106.0
C8 C7 H7B 106.0
C4 C7 H7B 106.0
H7A C7 H7B 106.3
C7 C8 C9' 109.2(10)
C7 C8 C11' 126.1(11)
C9' C8 C11' 108.8(11)
C7 C8 C10 113.3(8)
C9' C8 C10 87.5(9)
C11' C8 C10 105.1(11)
C7 C8 C11 107.3(7)
C9' C8 C11 127.0(11)
C11' C8 C11 20.2(10)
C10 C8 C11 111.4(9)
C7 C8 C10' 96.4(9)
C9' C8 C10' 111.2(10)
C11' C8 C10' 103.9(12)
C10 C8 C10' 25.2(8)
C11 C8 C10' 101.3(10)
C7 C8 C9 113.6(5)
C9' C8 C9 22.7(10)
C11' C8 C9 90.1(10)
C10 C8 C9 104.9(8)
C11 C8 C9 106.2(7)
C10' C8 C9 130.0(9)
C8 C9 H9A 109.5
C8 C9 H9B 109.5
H9A C9 H9B 109.5
C8 C9 H9C 109.5
H9A C9 H9C 109.5
H9B C9 H9C 109.5
C8 C10 H10A 109.5
C8 C10 H10B 109.5
H10A C10 H10B 109.5
C8 C10 H10C 109.5
H10A C10 H10C 109.5
H10B C10 H10C 109.5
C8 C11 H11A 109.5
C8 C11 H11B 109.5
H11A C11 H11B 109.5
C8 C11 H11C 109.5
H11A C11 H11C 109.5
H11B C11 H11C 109.5
C8 C9' H9'A 109.5
C8 C9' H9'B 109.5
H9'A C9' H9'B 109.5
C8 C9' H9'C 109.5
H9'A C9' H9'C 109.5
H9'B C9' H9'C 109.5
C8 C10' H10D 109.5
C8 C10' H10E 109.5
H10D C10' H10E 109.5
C8 C10' H10F 109.5
H10D C10' H10F 109.5
H10E C10' H10F 109.5
C8 C11' H11D 109.5
C8 C11' H11E 109.5
H11D C11' H11E 109.5
C8 C11' H11F 109.5
H11D C11' H11F 109.5
H11E C11' H11F 109.5
N5 C12 C13 106.2(3)
N5 C12 C14 110.1(3)
C13 C12 C14 108.3(3)
N5 C12 C15 111.8(3)
C13 C12 C15 112.2(3)
C14 C12 C15 108.2(3)
C12 C13 H13A 109.5
C12 C13 H13B 109.5
H13A C13 H13B 109.5
C12 C13 H13C 109.5
H13A C13 H13C 109.5
H13B C13 H13C 109.5
C12 C14 H14A 109.5
C12 C14 H14B 109.5
H14A C14 H14B 109.5
C12 C14 H14C 109.5
H14A C14 H14C 109.5
H14B C14 H14C 109.5
C16 C15 C12 124.7(3)
C16 C15 H15A 106.1
C12 C15 H15A 106.1
C16 C15 H15B 106.1
C12 C15 H15B 106.1
H15A C15 H15B 106.3
C17' C16 C18 68.4(10)
C17' C16 C15 119.5(8)
C18 C16 C15 116.0(4)
C17' C16 C19 130.1(9)
C18 C16 C19 110.0(4)
C15 C16 C19 106.0(4)
C17' C16 C19' 106.4(13)
C18 C16 C19' 126.2(10)
C15 C16 C19' 112.3(10)
C19 C16 C19' 31.8(9)
C17' C16 C18' 108.7(13)
C18 C16 C18' 42.3(9)
C15 C16 C18' 106.0(9)
C19 C16 C18' 74.5(10)
C19' C16 C18' 102.6(13)
C17' C16 C17 39.7(9)
C18 C16 C17 107.2(5)
C15 C16 C17 109.0(3)
C19 C16 C17 108.4(5)
C19' C16 C17 77.0(10)
C18' C16 C17 142.2(9)
C16 C17 H17A 109.5
C16 C17 H17B 109.5
H17A C17 H17B 109.5
C16 C17 H17C 109.5
H17A C17 H17C 109.5
H17B C17 H17C 109.5
C16 C18 H18A 109.5
C16 C18 H18B 109.5
H18A C18 H18B 109.5
C16 C18 H18C 109.5
H18A C18 H18C 109.5
H18B C18 H18C 109.5
C16 C19 H19A 109.5
C16 C19 H19B 109.5
H19A C19 H19B 109.5
C16 C19 H19C 109.5
H19A C19 H19C 109.5
H19B C19 H19C 109.5
C16 C17' H17D 109.5
C16 C17' H17E 109.5
H17D C17' H17E 109.5
C16 C17' H17F 109.5
H17D C17' H17F 109.5
H17E C17' H17F 109.5
C16 C18' H18D 109.5
C16 C18' H18E 109.5
H18D C18' H18E 109.5
C16 C18' H18F 109.5
H18D C18' H18F 109.5
H18E C18' H18F 109.5
C16 C19' H19D 109.5
C16 C19' H19E 109.5
H19D C19' H19E 109.5
C16 C19' H19F 109.5
H19D C19' H19F 109.5
H19E C19' H19F 109.5

loop_
_geom_bond_atom_site_label_1
_geom_bond_atom_site_label_2
_geom_bond_distance
Cl1 C2 1.742(3)
N1 C3 1.341(4)
N1 C1 1.349(4)
N3 C2 1.311(3)
N3 C3 1.371(4)
N2 C2 1.315(4)
N2 C1 1.366(4)
N4 C1 1.334(4)
N4 C4 1.478(4)
N4 H4 0.8600
N5 C3 1.333(4)
N5 C12 1.476(4)
N5 H5 0.8600
C4 C7 1.534(5)
C4 C5 1.537(5)
C4 C6 1.538(4)
C5 H5A 0.9600
C5 H5B 0.9600
C5 H5C 0.9600
C6 H6A 0.9600
C6 H6B 0.9600
C6 H6C 0.9600
C7 C8 1.529(6)
C7 H7A 0.9700
C7 H7B 0.9700
C8 C9' 1.536(9)
C8 C11' 1.539(9)
C8 C10 1.546(8)
C8 C11 1.556(7)
C8 C10' 1.560(9)
C8 C9 1.561(8)
C9 H9A 0.9600
C9 H9B 0.9600
C9 H9C 0.9600
C10 H10A 0.9600
C10 H10B 0.9600
C10 H10C 0.9600
C11 H11A 0.9600
C11 H11B 0.9600
C11 H11C 0.9600
C9' H9'A 0.9600
C9' H9'B 0.9600
C9' H9'C 0.9600
C10' H10D 0.9600
C10' H10E 0.9600
C10' H10F 0.9600
C11' H11D 0.9600
C11' H11E 0.9600
C11' H11F 0.9600
C12 C13 1.528(4)
C12 C14 1.530(5)
C12 C15 1.551(5)
C13 H13A 0.9600
C13 H13B 0.9600
C13 H13C 0.9600
C14 H14A 0.9600
C14 H14B 0.9600
C14 H14C 0.9600
C15 C16 1.530(5)
C15 H15A 0.9700
C15 H15B 0.9700
C16 C17' 1.524(9)
C16 C18 1.527(6)
C16 C19 1.530(6)
C16 C19' 1.543(10)
C16 C18' 1.546(9)
C16 C17 1.557(6)
C17 H17A 0.9600
C17 H17B 0.9600
C17 H17C 0.9600
C18 H18A 0.9600
C18 H18B 0.9600
C18 H18C 0.9600
C19 H19A 0.9600
C19 H19B 0.9600
C19 H19C 0.9600
C17' H17D 0.9600
C17' H17E 0.9600
C17' H17F 0.9600
C18' H18D 0.9600
C18' H18E 0.9600
C18' H18F 0.9600
C19' H19D 0.9600
C19' H19E 0.9600
C19' H19F 0.9600

loop_
_geom_hbond_atom_site_label_D
_geom_hbond_atom_site_label_H
_geom_hbond_atom_site_label_A
_geom_hbond_site_symmetry_A
_geom_hbond_distance_DH
_geom_hbond_distance_HA
_geom_hbond_distance_DA
_geom_hbond_angle_DHA
N4 H4 N3 6_556 0.86 2.39 3.245(4) 173.7
N5 H5 N2 6_656 0.86 2.29 3.147(3) 179.4

loop_
_geom_torsion_atom_site_label_1
_geom_torsion_atom_site_label_2
_geom_torsion_atom_site_label_3
_geom_torsion_atom_site_label_4
_geom_torsion
C4 N4 C1 N1 -6.4(5)
C4 N4 C1 N2 172.2(3)
C3 N1 C1 N4 179.7(3)
C3 N1 C1 N2 1.2(4)
C2 N2 C1 N4 -177.6(3)
C2 N2 C1 N1 1.0(4)
C3 N3 C2 N2 3.2(4)
C3 N3 C2 Cl1 -175.90(19)
C1 N2 C2 N3 -3.4(5)
C1 N2 C2 Cl1 175.6(2)
C12 N5 C3 N1 -2.9(4)
C12 N5 C3 N3 177.6(3)
C1 N1 C3 N5 179.0(3)
C1 N1 C3 N3 -1.5(4)
C2 N3 C3 N5 179.1(2)
C2 N3 C3 N1 -0.4(4)
C1 N4 C4 C7 -59.6(4)
C1 N4 C4 C5 61.4(4)
C1 N4 C4 C6 177.2(3)
N4 C4 C7 C8 -59.1(4)
C5 C4 C7 C8 178.9(3)
C6 C4 C7 C8 59.5(5)
C4 C7 C8 C9' 69.0(13)
C4 C7 C8 C11' -63.6(14)
C4 C7 C8 C10 164.7(9)
C4 C7 C8 C11 -71.9(7)
C4 C7 C8 C10' -175.9(10)
C4 C7 C8 C9 45.1(8)
C3 N5 C12 C13 175.0(3)
C3 N5 C12 C14 58.0(4)
C3 N5 C12 C15 -62.2(4)
N5 C12 C15 C16 -52.4(4)
C13 C12 C15 C16 66.8(4)
C14 C12 C15 C16 -173.7(3)
C12 C15 C16 C17' 35.9(13)
C12 C15 C16 C18 -42.9(6)
C12 C15 C16 C19 -165.3(5)
C12 C15 C16 C19' 161.6(11)
C12 C15 C16 C18' -87.2(11)
C12 C15 C16 C17 78.2(5)
